data_7234124
loop_
_publ_author_name
'Hui Li'
'Wei Yuan'
'Xingdong Wang'
'Hongmei Zhan'
'Zhiyuan Xie'
'Yanxiang Cheng'

_publ_section_title
;
 Enhancement of luminescence performance from the alteration of stacking
 patterns of Pt(ii) dendrimers
;
_journal_name_full 'Journal of Materials Chemistry C'
_journal_page_first 2744
_journal_page_last 2750
_journal_paper_doi 10.1039/C4TC02694B
_journal_volume 3
_journal_year 2015
_chemical_formula_sum 'C57 H66 Cl2 N2 O2 Pt'
_chemical_formula_weight 1077.11
_space_group_IT_number 14
_space_group_name_Hall '-P 2ybc'
_space_group_name_H-M_alt 'P 1 21/c 1'
_symmetry_cell_setting monoclinic
_symmetry_space_group_name_H-M 'P 1 21/c 1'
_atom_sites_solution_hydrogens geom
_atom_sites_solution_primary direct
_atom_sites_solution_secondary difmap
_cell_angle_alpha 90.00
_cell_angle_beta 99.0920(10)
_cell_angle_gamma 90.00
_cell_formula_units_Z 4
_cell_length_a 12.5676(8)
_cell_length_b 29.5883(19)
_cell_length_c 13.6576(9)
_cell_measurement_reflns_used 6712
_cell_measurement_temperature 185(2)
_cell_measurement_theta_max 24.79
_cell_measurement_theta_min 2.16
_cell_volume 5014.8(6)
_computing_cell_refinement 'Bruker SMART'
_computing_data_collection 'Bruker SMART'
_computing_data_reduction 'Bruker SAINT'
_computing_molecular_graphics 'Bruker SHELXTL'
_computing_publication_material 'Bruker SHELXTL'
_computing_structure_refinement 'SHELXL-97 (Sheldrick, 1997)'
_computing_structure_solution 'SHELXS-97 (Sheldrick, 1990)'
_diffrn_ambient_temperature 185(2)
_diffrn_measured_fraction_theta_full 0.996
_diffrn_measured_fraction_theta_max 0.996
_diffrn_measurement_device_type 'Bruker APEX CCD area detector'
_diffrn_measurement_method 'phi and omega scans'
_diffrn_radiation_monochromator graphite
_diffrn_radiation_source 'fine-focus sealed tube'
_diffrn_radiation_type MoK\a
_diffrn_radiation_wavelength 0.71073
_diffrn_reflns_av_R_equivalents 0.0496
_diffrn_reflns_av_sigmaI/netI 0.0581
_diffrn_reflns_limit_h_max 13
_diffrn_reflns_limit_h_min -15
_diffrn_reflns_limit_k_max 36
_diffrn_reflns_limit_k_min -34
_diffrn_reflns_limit_l_max 16
_diffrn_reflns_limit_l_min -16
_diffrn_reflns_number 31630
_diffrn_reflns_theta_full 26.04
_diffrn_reflns_theta_max 26.04
_diffrn_reflns_theta_min 1.64
_exptl_absorpt_coefficient_mu 2.948
_exptl_absorpt_correction_T_max 0.7773
_exptl_absorpt_correction_T_min 0.5145
_exptl_absorpt_correction_type multi-scan
_exptl_absorpt_process_details SADABS
_exptl_crystal_colour orange
_exptl_crystal_density_diffrn 1.427
_exptl_crystal_density_method 'not measured'
_exptl_crystal_description needle
_exptl_crystal_F_000 2200
_exptl_crystal_size_max 0.26
_exptl_crystal_size_mid 0.12
_exptl_crystal_size_min 0.09
_refine_diff_density_max 1.051
_refine_diff_density_min -2.251
_refine_diff_density_rms 0.145
_refine_ls_extinction_method none
_refine_ls_goodness_of_fit_ref 1.000
_refine_ls_hydrogen_treatment constr
_refine_ls_matrix_type full
_refine_ls_number_parameters 577
_refine_ls_number_reflns 9865
_refine_ls_number_restraints 0
_refine_ls_restrained_S_all 1.000
_refine_ls_R_factor_all 0.0798
_refine_ls_R_factor_gt 0.0565
_refine_ls_shift/su_max 0.001
_refine_ls_shift/su_mean 0.000
_refine_ls_structure_factor_coef Fsqd
_refine_ls_weighting_details 'calc w=1/[\s^2^(Fo^2^)+(0.1000P)^2^+25.6527P] where P=(Fo^2^+2Fc^2^)/3'
_refine_ls_weighting_scheme calc
_refine_ls_wR_factor_gt 0.1615
_refine_ls_wR_factor_ref 0.1742
_reflns_number_gt 7547
_reflns_number_total 9865
_reflns_threshold_expression >2sigma(I)
_cod_data_source_file J-Mater-Chem-C-2015-3-2744.cif
_cod_data_source_block v076
_cod_depositor_comments
;
The following automatic conversions were performed:

data item '_symmetry_cell_setting' value 'Monoclinic' was changed to
'monoclinic' in accordance with the built-in table derived from the
CIF Core dictionary named 'cif_core.dic' version 2.4.5 last updated
on 2014-11-21.

Automatic conversion script
Id: cif_fix_values 6909 2019-04-08 15:41:33Z antanas 
;
_cod_original_sg_symbol_H-M P2(1)/c
_cod_database_code 7234124

loop_
_symmetry_equiv_pos_as_xyz
'x, y, z'
'-x, y+1/2, -z+1/2'
'-x, -y, -z'
'x, -y-1/2, z-1/2'

loop_
_atom_site_label
_atom_site_type_symbol
_atom_site_fract_x
_atom_site_fract_y
_atom_site_fract_z
_atom_site_U_iso_or_equiv
_atom_site_adp_type
_atom_site_occupancy
_atom_site_symmetry_multiplicity
_atom_site_calc_flag
_atom_site_refinement_flags
_atom_site_disorder_assembly
_atom_site_disorder_group
Pt Pt 0.66687(3) 0.062225(10) 0.19425(2) 0.02984(12) Uani 1 1 d . . .
O1 O 0.8228(5) 0.0904(2) 0.2260(4) 0.0394(14) Uani 1 1 d . . .
O2 O 0.6758(5) 0.0494(2) 0.3388(4) 0.0372(14) Uani 1 1 d . . .
N1 N 0.6291(5) 0.0745(2) 0.0466(4) 0.0243(13) Uani 1 1 d . . .
N2 N 0.4120(6) 0.1583(2) -0.8882(4) 0.0293(15) Uani 1 1 d . . .
C1 C 0.5180(7) 0.0379(3) 0.1706(5) 0.0293(17) Uani 1 1 d . . .
C2 C 0.4635(7) 0.0170(3) 0.2376(6) 0.036(2) Uani 1 1 d . . .
H2A H 0.4996 0.0108 0.3027 0.043 Uiso 1 1 calc R . .
C3 C 0.3578(8) 0.0052(3) 0.2113(6) 0.040(2) Uani 1 1 d . . .
H3A H 0.3231 -0.0108 0.2576 0.048 Uiso 1 1 calc R . .
C4 C 0.2990(8) 0.0157(3) 0.1184(6) 0.042(2) Uani 1 1 d . . .
H4A H 0.2248 0.0083 0.1025 0.050 Uiso 1 1 calc R . .
C5 C 0.3528(7) 0.0376(3) 0.0493(6) 0.036(2) Uani 1 1 d . . .
H5A H 0.3157 0.0450 -0.0148 0.043 Uiso 1 1 calc R . .
C6 C 0.4597(6) 0.0482(2) 0.0755(5) 0.0252(16) Uani 1 1 d . . .
C7 C 0.5246(6) 0.0706(2) 0.0090(5) 0.0236(16) Uani 1 1 d . . .
C8 C 0.4796(6) 0.0866(2) -0.0855(5) 0.0246(16) Uani 1 1 d . . .
H8A H 0.4043 0.0840 -0.1075 0.030 Uiso 1 1 calc R . .
C9 C 0.5448(6) 0.1060(3) -0.1468(5) 0.0251(16) Uani 1 1 d . . .
C10 C 0.6567(7) 0.1054(3) -0.1153(5) 0.0277(17) Uani 1 1 d . . .
C11 C 0.7333(7) 0.1169(3) -0.1770(6) 0.0350(19) Uani 1 1 d . . .
H11A H 0.7087 0.1280 -0.2419 0.042 Uiso 1 1 calc R . .
C12 C 0.8406(7) 0.1125(3) -0.1462(6) 0.044(2) Uani 1 1 d . . .
H12A H 0.8893 0.1195 -0.1906 0.052 Uiso 1 1 calc R . .
C13 C 0.8806(7) 0.0980(4) -0.0510(7) 0.047(2) Uani 1 1 d . . .
H13A H 0.9562 0.0958 -0.0298 0.056 Uiso 1 1 calc R . .
C14 C 0.8099(7) 0.0869(3) 0.0129(6) 0.039(2) Uani 1 1 d . . .
H14A H 0.8374 0.0772 0.0783 0.047 Uiso 1 1 calc R . .
C15 C 0.6992(6) 0.0896(2) -0.0167(5) 0.0260(16) Uani 1 1 d . . .
C16 C 0.9927(8) 0.1138(3) 0.3081(7) 0.046(2) Uani 1 1 d . . .
C17 C 0.8802(7) 0.0937(3) 0.3095(6) 0.0372(19) Uani 1 1 d . . .
C18 C 0.8477(8) 0.0815(3) 0.4007(6) 0.040(2) Uani 1 1 d . . .
H18A H 0.8960 0.0881 0.4597 0.048 Uiso 1 1 calc R . .
C19 C 0.7512(7) 0.0605(3) 0.4108(5) 0.0304(17) Uani 1 1 d . . .
C20 C 0.7246(8) 0.0468(3) 0.5127(6) 0.040(2) Uani 1 1 d . . .
C21 C 0.4949(6) 0.1248(3) -0.2431(5) 0.0265(16) Uani 1 1 d . . .
C22 C 0.4136(6) 0.1007(3) -0.3061(5) 0.0255(16) Uani 1 1 d . . .
H22A H 0.3898 0.0723 -0.2856 0.031 Uiso 1 1 calc R . .
C23 C 0.3694(6) 0.1181(3) -0.3962(5) 0.0283(17) Uani 1 1 d . . .
H23A H 0.3160 0.1011 -0.4373 0.034 Uiso 1 1 calc R . .
C24 C 0.3997(6) 0.1598(3) -0.4296(5) 0.0272(16) Uani 1 1 d . . .
C25 C 0.4782(6) 0.1841(3) -0.3673(5) 0.0275(16) Uani 1 1 d . . .
H25A H 0.4998 0.2129 -0.3879 0.033 Uiso 1 1 calc R . .
C26 C 0.5259(6) 0.1670(3) -0.2749(5) 0.0290(17) Uani 1 1 d . . .
H26A H 0.5794 0.1841 -0.2339 0.035 Uiso 1 1 calc R . .
C27 C 0.3551(7) 0.1770(3) -0.5323(5) 0.0319(18) Uani 1 1 d . . .
H27A H 0.3783 0.2087 -0.5386 0.038 Uiso 1 1 calc R . .
H27B H 0.2754 0.1766 -0.5411 0.038 Uiso 1 1 calc R . .
C28 C 0.3927(7) 0.1487(3) -0.6138(5) 0.0318(18) Uani 1 1 d . . .
H28A H 0.3579 0.1186 -0.6151 0.038 Uiso 1 1 calc R . .
H28B H 0.4715 0.1440 -0.5969 0.038 Uiso 1 1 calc R . .
C29 C 0.3682(7) 0.1693(3) -0.7174(5) 0.0281(17) Uani 1 1 d . . .
H29A H 0.4077 0.1982 -0.7189 0.034 Uiso 1 1 calc R . .
H29B H 0.2901 0.1757 -0.7339 0.034 Uiso 1 1 calc R . .
C30 C 0.4020(7) 0.1366(3) -0.7943(5) 0.0332(19) Uani 1 1 d . . .
H30A H 0.4720 0.1228 -0.7666 0.040 Uiso 1 1 calc R . .
H30B H 0.3481 0.1120 -0.8068 0.040 Uiso 1 1 calc R . .
C31 C 0.3308(7) 0.1641(3) -0.9698(5) 0.0291(17) Uani 1 1 d . . .
C32 C 0.2245(7) 0.1495(3) -0.9875(6) 0.0356(19) Uani 1 1 d . . .
H32A H 0.1947 0.1330 -0.9386 0.043 Uiso 1 1 calc R . .
C33 C 0.1638(7) 0.1594(3) -1.0771(6) 0.038(2) Uani 1 1 d . . .
H33A H 0.0923 0.1480 -1.0905 0.045 Uiso 1 1 calc R . .
C34 C 0.2012(6) 0.1854(3) -1.1499(5) 0.0286(16) Uani 1 1 d . . .
C35 C 0.3082(6) 0.2001(2) -1.1331(5) 0.0246(15) Uani 1 1 d . . .
H35A H 0.3369 0.2169 -1.1822 0.029 Uiso 1 1 calc R . .
C36 C 0.3729(6) 0.1896(2) -1.0417(5) 0.0245(15) Uani 1 1 d . . .
C37 C 0.4828(6) 0.2005(2) -1.0024(5) 0.0236(16) Uani 1 1 d . . .
C38 C 0.5650(6) 0.2255(3) -1.0349(5) 0.0278(17) Uani 1 1 d . . .
H38A H 0.5517 0.2393 -1.0985 0.033 Uiso 1 1 calc R . .
C39 C 0.6643(7) 0.2306(3) -0.9775(5) 0.0299(17) Uani 1 1 d . . .
C40 C 0.6810(7) 0.2080(3) -0.8834(5) 0.0327(18) Uani 1 1 d . . .
H40A H 0.7501 0.2101 -0.8438 0.039 Uiso 1 1 calc R . .
C41 C 0.6033(7) 0.1838(3) -0.8474(5) 0.0305(17) Uani 1 1 d . . .
H41A H 0.6169 0.1699 -0.7839 0.037 Uiso 1 1 calc R . .
C42 C 0.5041(6) 0.1803(2) -0.9071(5) 0.0262(16) Uani 1 1 d . . .
C43 C 0.1261(6) 0.1979(3) -1.2462(6) 0.0316(18) Uani 1 1 d . . .
C44 C 0.0278(8) 0.2222(4) -1.2201(8) 0.054(3) Uani 1 1 d . . .
H44A H 0.0504 0.2501 -1.1843 0.080 Uiso 1 1 calc R . .
H44B H -0.0089 0.2026 -1.1781 0.080 Uiso 1 1 calc R . .
H44C H -0.0216 0.2294 -1.2810 0.080 Uiso 1 1 calc R . .
C45 C 0.1794(8) 0.2263(4) -1.3163(7) 0.052(3) Uani 1 1 d . . .
H45A H 0.2048 0.2546 -1.2836 0.077 Uiso 1 1 calc R . .
H45B H 0.1274 0.2329 -1.3759 0.077 Uiso 1 1 calc R . .
H45C H 0.2407 0.2097 -1.3349 0.077 Uiso 1 1 calc R . .
C46 C 0.0869(8) 0.1538(3) -1.3034(7) 0.048(2) Uani 1 1 d . . .
H46A H 0.1491 0.1377 -1.3216 0.072 Uiso 1 1 calc R . .
H46B H 0.0369 0.1616 -1.3636 0.072 Uiso 1 1 calc R . .
H46C H 0.0502 0.1344 -1.2610 0.072 Uiso 1 1 calc R . .
C47 C 0.7541(7) 0.2594(3) -1.0067(6) 0.041(2) Uani 1 1 d . . .
C48 C 0.7736(9) 0.2990(3) -0.9389(9) 0.058(3) Uani 1 1 d . . .
H48A H 0.8320 0.3174 -0.9575 0.087 Uiso 1 1 calc R . .
H48B H 0.7938 0.2884 -0.8705 0.087 Uiso 1 1 calc R . .
H48C H 0.7077 0.3172 -0.9440 0.087 Uiso 1 1 calc R . .
C49 C 0.7280(11) 0.2772(6) -1.1108(9) 0.115(7) Uani 1 1 d . . .
H49A H 0.7890 0.2949 -1.1264 0.173 Uiso 1 1 calc R . .
H49B H 0.6638 0.2964 -1.1166 0.173 Uiso 1 1 calc R . .
H49C H 0.7143 0.2518 -1.1572 0.173 Uiso 1 1 calc R . .
C50 C 0.8601(9) 0.2327(4) -0.9978(9) 0.062(3) Uani 1 1 d . . .
H50A H 0.9163 0.2520 -1.0179 0.093 Uiso 1 1 calc R . .
H50B H 0.8497 0.2061 -1.0409 0.093 Uiso 1 1 calc R . .
H50C H 0.8820 0.2231 -0.9289 0.093 Uiso 1 1 calc R . .
C51 C 1.0407(14) 0.1342(8) 0.4031(11) 0.154(10) Uani 1 1 d . . .
H51A H 0.9939 0.1585 0.4201 0.231 Uiso 1 1 calc R . .
H51B H 1.1118 0.1465 0.3973 0.231 Uiso 1 1 calc R . .
H51C H 1.0483 0.1111 0.4551 0.231 Uiso 1 1 calc R . .
C52 C 0.9906(14) 0.1480(8) 0.2296(11) 0.148(10) Uani 1 1 d . . .
H52A H 0.9445 0.1733 0.2427 0.223 Uiso 1 1 calc R . .
H52B H 0.9622 0.1345 0.1653 0.223 Uiso 1 1 calc R . .
H52C H 1.0639 0.1591 0.2284 0.223 Uiso 1 1 calc R . .
C53 C 1.0648(14) 0.0763(6) 0.280(2) 0.180(13) Uani 1 1 d . . .
H53A H 1.1373 0.0883 0.2788 0.271 Uiso 1 1 calc R . .
H53B H 1.0351 0.0645 0.2144 0.271 Uiso 1 1 calc R . .
H53C H 1.0687 0.0519 0.3290 0.271 Uiso 1 1 calc R . .
C54 C 0.7025(10) -0.0045(3) 0.5110(7) 0.054(3) Uani 1 1 d . . .
H54A H 0.6848 -0.0139 0.5754 0.081 Uiso 1 1 calc R . .
H54B H 0.7667 -0.0207 0.4980 0.081 Uiso 1 1 calc R . .
H54C H 0.6418 -0.0113 0.4588 0.081 Uiso 1 1 calc R . .
C55 C 0.6249(9) 0.0711(3) 0.5286(7) 0.051(3) Uani 1 1 d . . .
H55A H 0.6383 0.1037 0.5301 0.076 Uiso 1 1 calc R . .
H55B H 0.6045 0.0616 0.5918 0.076 Uiso 1 1 calc R . .
H55C H 0.5665 0.0640 0.4744 0.076 Uiso 1 1 calc R . .
C56 C 0.8139(9) 0.0586(4) 0.5950(7) 0.057(3) Uani 1 1 d . . .
H56A H 0.8254 0.0914 0.5962 0.086 Uiso 1 1 calc R . .
H56B H 0.8803 0.0433 0.5843 0.086 Uiso 1 1 calc R . .
H56C H 0.7945 0.0489 0.6585 0.086 Uiso 1 1 calc R . .
C57 C 1.1699(11) 0.0398(5) -0.2088(10) 0.082(4) Uani 1 1 d . . .
H57A H 1.1985 0.0708 -0.1958 0.098 Uiso 1 1 calc R . .
H57B H 1.2309 0.0185 -0.1937 0.098 Uiso 1 1 calc R . .
Cl1 Cl 1.1160(4) 0.03518(14) -0.3306(3) 0.1001(12) Uani 1 1 d . . .
Cl2 Cl 1.0771(4) 0.02876(16) -0.1311(4) 0.1134(14) Uani 1 1 d . . .

loop_
_atom_site_aniso_label
_atom_site_aniso_U_11
_atom_site_aniso_U_22
_atom_site_aniso_U_33
_atom_site_aniso_U_23
_atom_site_aniso_U_13
_atom_site_aniso_U_12
Pt 0.0345(2) 0.03310(19) 0.02203(17) 0.00304(12) 0.00488(12) 0.00072(14)
O1 0.038(3) 0.054(4) 0.026(3) 0.004(3) 0.004(2) -0.005(3)
O2 0.042(3) 0.046(3) 0.023(3) 0.008(2) 0.001(2) -0.007(3)
N1 0.038(4) 0.022(3) 0.013(3) -0.003(2) 0.005(3) 0.003(3)
N2 0.045(4) 0.029(3) 0.013(3) 0.000(2) 0.003(3) -0.003(3)
C1 0.041(5) 0.026(4) 0.022(4) 0.003(3) 0.010(3) 0.001(3)
C2 0.050(6) 0.037(5) 0.022(4) 0.009(3) 0.009(4) 0.002(4)
C3 0.059(6) 0.034(5) 0.030(4) 0.002(3) 0.018(4) -0.013(4)
C4 0.042(5) 0.044(5) 0.040(5) -0.010(4) 0.012(4) -0.021(4)
C5 0.049(5) 0.033(4) 0.025(4) -0.012(3) 0.005(4) -0.014(4)
C6 0.037(4) 0.022(4) 0.019(3) -0.001(3) 0.011(3) -0.003(3)
C7 0.039(4) 0.020(4) 0.013(3) -0.002(3) 0.008(3) 0.001(3)
C8 0.032(4) 0.026(4) 0.016(3) -0.004(3) 0.003(3) -0.005(3)
C9 0.032(4) 0.031(4) 0.012(3) -0.006(3) 0.005(3) -0.007(3)
C10 0.041(5) 0.027(4) 0.016(3) -0.005(3) 0.008(3) -0.003(3)
C11 0.041(5) 0.043(5) 0.022(4) 0.001(3) 0.010(3) -0.009(4)
C12 0.038(5) 0.068(6) 0.029(4) -0.004(4) 0.016(4) -0.013(5)
C13 0.021(4) 0.070(7) 0.050(5) -0.002(5) 0.011(4) -0.002(4)
C14 0.042(5) 0.058(6) 0.016(4) -0.003(4) 0.002(3) 0.000(4)
C15 0.032(4) 0.028(4) 0.020(3) -0.003(3) 0.008(3) -0.002(3)
C16 0.039(5) 0.057(6) 0.041(5) -0.001(4) 0.005(4) -0.014(5)
C17 0.039(5) 0.040(5) 0.032(4) 0.004(4) 0.004(4) -0.003(4)
C18 0.050(6) 0.040(5) 0.029(4) 0.000(4) 0.006(4) -0.006(4)
C19 0.041(5) 0.030(4) 0.020(4) 0.006(3) 0.003(3) -0.001(4)
C20 0.054(6) 0.042(5) 0.023(4) 0.006(3) 0.004(4) -0.003(4)
C21 0.033(4) 0.033(4) 0.016(3) -0.002(3) 0.011(3) -0.002(3)
C22 0.027(4) 0.032(4) 0.019(3) 0.000(3) 0.007(3) -0.005(3)
C23 0.031(4) 0.030(4) 0.021(4) -0.002(3) -0.001(3) -0.003(3)
C24 0.032(4) 0.034(4) 0.018(3) -0.001(3) 0.011(3) 0.006(3)
C25 0.041(5) 0.028(4) 0.016(3) 0.006(3) 0.010(3) -0.002(3)
C26 0.034(4) 0.033(4) 0.020(4) -0.006(3) 0.006(3) -0.008(3)
C27 0.042(5) 0.033(4) 0.022(4) 0.007(3) 0.008(3) 0.006(4)
C28 0.045(5) 0.031(4) 0.019(4) 0.007(3) 0.002(3) 0.012(4)
C29 0.039(5) 0.031(4) 0.014(3) 0.000(3) 0.005(3) 0.004(3)
C30 0.047(5) 0.035(4) 0.019(4) 0.009(3) 0.011(3) 0.003(4)
C31 0.038(5) 0.025(4) 0.024(4) -0.004(3) 0.007(3) 0.001(3)
C32 0.039(5) 0.038(5) 0.033(4) 0.003(3) 0.015(4) -0.010(4)
C33 0.032(5) 0.048(5) 0.034(4) 0.001(4) 0.007(4) -0.004(4)
C34 0.024(4) 0.036(4) 0.024(4) -0.001(3) -0.001(3) -0.004(3)
C35 0.027(4) 0.023(4) 0.023(4) 0.003(3) 0.004(3) 0.000(3)
C36 0.030(4) 0.025(4) 0.019(3) 0.001(3) 0.005(3) -0.001(3)
C37 0.034(4) 0.020(4) 0.016(3) -0.003(3) 0.004(3) 0.004(3)
C38 0.039(5) 0.033(4) 0.010(3) 0.003(3) -0.002(3) 0.002(3)
C39 0.036(5) 0.032(4) 0.022(4) 0.001(3) 0.005(3) -0.007(4)
C40 0.039(5) 0.033(4) 0.021(4) -0.005(3) -0.008(3) 0.004(4)
C41 0.038(5) 0.031(4) 0.021(4) 0.001(3) -0.002(3) 0.000(4)
C42 0.036(4) 0.026(4) 0.015(3) -0.005(3) 0.003(3) 0.001(3)
C43 0.028(4) 0.035(4) 0.029(4) -0.003(3) -0.004(3) -0.001(3)
C44 0.043(6) 0.060(7) 0.056(6) 0.000(5) 0.002(5) 0.014(5)
C45 0.046(6) 0.064(6) 0.038(5) 0.016(5) -0.014(4) -0.007(5)
C46 0.045(6) 0.057(6) 0.040(5) -0.006(4) -0.004(4) -0.005(5)
C47 0.037(5) 0.053(6) 0.029(4) 0.005(4) -0.004(4) -0.013(4)
C48 0.043(6) 0.046(6) 0.084(8) -0.006(5) 0.007(5) -0.007(5)
C49 0.090(10) 0.188(17) 0.055(7) 0.067(9) -0.027(7) -0.094(11)
C50 0.057(7) 0.067(7) 0.067(7) -0.016(6) 0.025(6) -0.009(6)
C51 0.105(13) 0.29(3) 0.075(10) -0.071(13) 0.032(9) -0.132(16)
C52 0.120(14) 0.24(2) 0.078(10) 0.047(12) -0.023(9) -0.132(15)
C53 0.056(10) 0.091(12) 0.40(4) -0.006(19) 0.065(17) 0.014(9)
C54 0.097(9) 0.036(5) 0.030(5) 0.003(4) 0.011(5) -0.009(5)
C55 0.065(7) 0.057(6) 0.035(5) 0.005(4) 0.021(5) 0.010(5)
C56 0.069(7) 0.081(8) 0.021(4) 0.009(4) 0.006(4) -0.016(6)
C57 0.082(10) 0.069(8) 0.088(9) 0.001(7) -0.006(8) 0.017(7)
Cl1 0.108(3) 0.082(2) 0.106(3) -0.026(2) 0.004(2) 0.006(2)
Cl2 0.107(3) 0.108(3) 0.131(4) -0.011(3) 0.037(3) 0.007(3)

loop_
_atom_type_symbol
_atom_type_description
_atom_type_scat_dispersion_real
_atom_type_scat_dispersion_imag
_atom_type_scat_source
C C 0.0033 0.0016 'International Tables Vol C Tables 4.2.6.8 and 6.1.1.4'
H H 0.0000 0.0000 'International Tables Vol C Tables 4.2.6.8 and 6.1.1.4'
N N 0.0061 0.0033 'International Tables Vol C Tables 4.2.6.8 and 6.1.1.4'
O O 0.0106 0.0060 'International Tables Vol C Tables 4.2.6.8 and 6.1.1.4'
Pt Pt -1.7033 8.3905 'International Tables Vol C Tables 4.2.6.8 and 6.1.1.4'
Cl Cl 0.1484 0.1585 'International Tables Vol C Tables 4.2.6.8 and 6.1.1.4'

loop_
_geom_angle_atom_site_label_1
_geom_angle_atom_site_label_2
_geom_angle_atom_site_label_3
_geom_angle
_geom_angle_site_symmetry_1
_geom_angle_site_symmetry_3
C1 Pt O2 89.8(3) . .
C1 Pt N1 80.6(3) . .
O2 Pt N1 169.8(3) . .
C1 Pt O1 176.7(3) . .
O2 Pt O1 88.1(2) . .
N1 Pt O1 101.4(2) . .
C17 O1 Pt 126.9(6) . .
C19 O2 Pt 128.5(5) . .
C7 N1 C15 117.8(6) . .
C7 N1 Pt 115.3(5) . .
C15 N1 Pt 126.8(5) . .
C42 N2 C31 108.6(6) . .
C42 N2 C30 124.1(6) . .
C31 N2 C30 127.1(7) . .
C2 C1 C6 117.8(8) . .
C2 C1 Pt 127.7(6) . .
C6 C1 Pt 114.1(5) . .
C3 C2 C1 120.4(8) . .
C2 C3 C4 122.3(8) . .
C3 C4 C5 118.1(8) . .
C6 C5 C4 119.1(8) . .
C5 C6 C1 122.2(7) . .
C5 C6 C7 123.9(7) . .
C1 C6 C7 113.9(7) . .
N1 C7 C8 123.5(7) . .
N1 C7 C6 114.1(6) . .
C8 C7 C6 122.4(7) . .
C9 C8 C7 120.2(7) . .
C8 C9 C10 117.9(7) . .
C8 C9 C21 119.2(7) . .
C10 C9 C21 122.8(7) . .
C9 C10 C11 123.9(7) . .
C9 C10 C15 119.6(7) . .
C11 C10 C15 116.4(7) . .
C12 C11 C10 122.0(8) . .
C11 C12 C13 121.2(8) . .
C14 C13 C12 119.4(8) . .
C13 C14 C15 121.3(8) . .
C14 C15 N1 120.1(7) . .
C14 C15 C10 119.7(7) . .
N1 C15 C10 120.1(7) . .
C51 C16 C52 108.6(13) . .
C51 C16 C53 110.1(15) . .
C52 C16 C53 105.1(15) . .
C51 C16 C17 113.4(9) . .
C52 C16 C17 111.4(9) . .
C53 C16 C17 107.9(10) . .
O1 C17 C18 125.1(8) . .
O1 C17 C16 114.7(7) . .
C18 C17 C16 120.2(8) . .
C19 C18 C17 125.4(8) . .
O2 C19 C18 125.7(7) . .
O2 C19 C20 112.5(7) . .
C18 C19 C20 121.7(7) . .
C55 C20 C56 109.0(8) . .
C55 C20 C19 108.3(7) . .
C56 C20 C19 112.0(8) . .
C55 C20 C54 108.8(9) . .
C56 C20 C54 110.7(8) . .
C19 C20 C54 108.1(7) . .
C26 C21 C22 118.0(7) . .
C26 C21 C9 120.9(7) . .
C22 C21 C9 121.1(7) . .
C23 C22 C21 120.5(7) . .
C22 C23 C24 122.4(7) . .
C23 C24 C25 117.4(7) . .
C23 C24 C27 121.5(7) . .
C25 C24 C27 120.9(7) . .
C24 C25 C26 121.5(7) . .
C25 C26 C21 120.1(7) . .
C24 C27 C28 112.3(6) . .
C27 C28 C29 114.6(6) . .
C28 C29 C30 110.2(6) . .
N2 C30 C29 113.4(6) . .
C32 C31 N2 131.4(7) . .
C32 C31 C36 120.2(7) . .
N2 C31 C36 108.4(7) . .
C33 C32 C31 118.3(8) . .
C32 C33 C34 123.6(8) . .
C35 C34 C33 118.6(7) . .
C35 C34 C43 120.6(7) . .
C33 C34 C43 120.8(7) . .
C34 C35 C36 118.7(7) . .
C31 C36 C35 120.6(7) . .
C31 C36 C37 107.8(6) . .
C35 C36 C37 131.7(7) . .
C38 C37 C42 118.2(7) . .
C38 C37 C36 135.6(6) . .
C42 C37 C36 106.1(6) . .
C39 C38 C37 121.8(6) . .
C38 C39 C40 116.9(7) . .
C38 C39 C47 123.9(7) . .
C40 C39 C47 119.2(7) . .
C41 C40 C39 123.8(7) . .
C40 C41 C42 117.2(7) . .
C41 C42 N2 128.8(7) . .
C41 C42 C37 122.1(7) . .
N2 C42 C37 109.1(6) . .
C45 C43 C44 110.2(8) . .
C45 C43 C34 113.7(7) . .
C44 C43 C34 109.0(7) . .
C45 C43 C46 106.5(7) . .
C44 C43 C46 108.0(7) . .
C34 C43 C46 109.2(7) . .
C48 C47 C49 107.6(10) . .
C48 C47 C39 109.5(8) . .
C49 C47 C39 112.7(7) . .
C48 C47 C50 107.4(8) . .
C49 C47 C50 108.1(10) . .
C39 C47 C50 111.3(8) . .
Cl1 C57 Cl2 112.5(8) . .

loop_
_geom_bond_atom_site_label_1
_geom_bond_atom_site_label_2
_geom_bond_distance
_geom_bond_site_symmetry_2
Pt C1 1.983(8) .
Pt O2 1.996(5) .
Pt N1 2.030(6) .
Pt O1 2.111(6) .
O1 C17 1.252(10) .
O2 C19 1.295(10) .
N1 C7 1.336(10) .
N1 C15 1.402(9) .
N2 C42 1.388(10) .
N2 C31 1.398(10) .
N2 C30 1.456(9) .
C1 C2 1.372(11) .
C1 C6 1.419(10) .
C2 C3 1.366(13) .
C3 C4 1.399(12) .
C4 C5 1.403(12) .
C5 C6 1.370(11) .
C6 C7 1.472(10) .
C7 C8 1.407(10) .
C8 C9 1.385(10) .
C9 C10 1.404(11) .
C9 C21 1.474(10) .
C10 C11 1.417(11) .
C10 C15 1.447(10) .
C11 C12 1.353(12) .
C12 C13 1.386(13) .
C13 C14 1.380(12) .
C14 C15 1.388(11) .
C16 C51 1.470(15) .
C16 C52 1.472(18) .
C16 C53 1.520(19) .
C16 C17 1.537(13) .
C17 C18 1.417(12) .
C18 C19 1.388(12) .
C19 C20 1.536(11) .
C20 C55 1.490(14) .
C20 C56 1.499(13) .
C20 C54 1.542(13) .
C21 C26 1.397(11) .
C21 C22 1.418(10) .
C22 C23 1.368(10) .
C23 C24 1.390(11) .
C24 C25 1.396(11) .
C24 C27 1.513(10) .
C25 C26 1.404(10) .
C27 C28 1.527(11) .
C28 C29 1.526(9) .
C29 C30 1.537(10) .
C31 C32 1.389(12) .
C31 C36 1.406(10) .
C32 C33 1.368(12) .
C33 C34 1.396(11) .
C34 C35 1.398(10) .
C34 C43 1.538(10) .
C35 C36 1.412(10) .
C36 C37 1.438(10) .
C37 C38 1.397(11) .
C37 C42 1.420(10) .
C38 C39 1.374(11) .
C39 C40 1.433(10) .
C39 C47 1.517(12) .
C40 C41 1.364(12) .
C41 C42 1.382(10) .
C43 C45 1.507(12) .
C43 C44 1.519(13) .
C43 C46 1.560(12) .
C47 C48 1.489(13) .
C47 C49 1.503(13) .
C47 C50 1.536(14) .
C57 Cl1 1.700(14) .
C57 Cl2 1.727(16) .

loop_
_geom_torsion_atom_site_label_1
_geom_torsion_atom_site_label_2
_geom_torsion_atom_site_label_3
_geom_torsion_atom_site_label_4
_geom_torsion
_geom_torsion_site_symmetry_1
_geom_torsion_site_symmetry_2
_geom_torsion_site_symmetry_3
_geom_torsion_site_symmetry_4
C1 Pt O1 C17 49(5) . . . .
O2 Pt O1 C17 -0.4(7) . . . .
N1 Pt O1 C17 175.8(7) . . . .
C1 Pt O2 C19 -172.7(7) . . . .
N1 Pt O2 C19 -153.8(11) . . . .
O1 Pt O2 C19 4.9(7) . . . .
C1 Pt N1 C7 13.3(5) . . . .
O2 Pt N1 C7 -5.8(16) . . . .
O1 Pt N1 C7 -164.1(5) . . . .
C1 Pt N1 C15 -171.7(6) . . . .
O2 Pt N1 C15 169.1(12) . . . .
O1 Pt N1 C15 10.9(6) . . . .
O2 Pt C1 C2 -6.2(8) . . . .
N1 Pt C1 C2 177.1(8) . . . .
O1 Pt C1 C2 -55(5) . . . .
O2 Pt C1 C6 166.5(6) . . . .
N1 Pt C1 C6 -10.2(5) . . . .
O1 Pt C1 C6 117(5) . . . .
C6 C1 C2 C3 2.5(12) . . . .
Pt C1 C2 C3 175.0(6) . . . .
C1 C2 C3 C4 -3.6(14) . . . .
C2 C3 C4 C5 2.7(14) . . . .
C3 C4 C5 C6 -0.7(13) . . . .
C4 C5 C6 C1 -0.3(12) . . . .
C4 C5 C6 C7 179.3(7) . . . .
C2 C1 C6 C5 -0.6(12) . . . .
Pt C1 C6 C5 -174.1(6) . . . .
C2 C1 C6 C7 179.7(7) . . . .
Pt C1 C6 C7 6.2(8) . . . .
C15 N1 C7 C8 -9.0(10) . . . .
Pt N1 C7 C8 166.5(5) . . . .
C15 N1 C7 C6 171.2(6) . . . .
Pt N1 C7 C6 -13.4(8) . . . .
C5 C6 C7 N1 -174.9(7) . . . .
C1 C6 C7 N1 4.7(9) . . . .
C5 C6 C7 C8 5.2(11) . . . .
C1 C6 C7 C8 -175.1(7) . . . .
N1 C7 C8 C9 2.5(11) . . . .
C6 C7 C8 C9 -177.7(7) . . . .
C7 C8 C9 C10 5.8(10) . . . .
C7 C8 C9 C21 -176.5(7) . . . .
C8 C9 C10 C11 168.7(7) . . . .
C21 C9 C10 C11 -8.9(12) . . . .
C8 C9 C10 C15 -7.1(10) . . . .
C21 C9 C10 C15 175.3(7) . . . .
C9 C10 C11 C12 -174.8(8) . . . .
C15 C10 C11 C12 1.2(12) . . . .
C10 C11 C12 C13 -2.3(14) . . . .
C11 C12 C13 C14 1.4(15) . . . .
C12 C13 C14 C15 0.5(15) . . . .
C13 C14 C15 N1 174.6(8) . . . .
C13 C14 C15 C10 -1.5(13) . . . .
C7 N1 C15 C14 -168.9(7) . . . .
Pt N1 C15 C14 16.3(10) . . . .
C7 N1 C15 C10 7.2(10) . . . .
Pt N1 C15 C10 -167.6(5) . . . .
C9 C10 C15 C14 176.8(7) . . . .
C11 C10 C15 C14 0.7(11) . . . .
C9 C10 C15 N1 0.7(11) . . . .
C11 C10 C15 N1 -175.4(7) . . . .
Pt O1 C17 C18 -4.1(13) . . . .
Pt O1 C17 C16 177.1(6) . . . .
C51 C16 C17 O1 156.7(14) . . . .
C52 C16 C17 O1 33.9(15) . . . .
C53 C16 C17 O1 -81.0(15) . . . .
C51 C16 C17 C18 -22.1(17) . . . .
C52 C16 C17 C18 -144.9(13) . . . .
C53 C16 C17 C18 100.2(15) . . . .
O1 C17 C18 C19 5.6(16) . . . .
C16 C17 C18 C19 -175.7(9) . . . .
Pt O2 C19 C18 -5.1(13) . . . .
Pt O2 C19 C20 176.4(5) . . . .
C17 C18 C19 O2 -0.7(15) . . . .
C17 C18 C19 C20 177.7(9) . . . .
O2 C19 C20 C55 -61.6(10) . . . .
C18 C19 C20 C55 119.9(10) . . . .
O2 C19 C20 C56 178.3(8) . . . .
C18 C19 C20 C56 -0.3(12) . . . .
O2 C19 C20 C54 56.2(10) . . . .
C18 C19 C20 C54 -122.4(9) . . . .
C8 C9 C21 C26 135.0(8) . . . .
C10 C9 C21 C26 -47.4(11) . . . .
C8 C9 C21 C22 -44.7(10) . . . .
C10 C9 C21 C22 132.9(8) . . . .
C26 C21 C22 C23 1.5(11) . . . .
C9 C21 C22 C23 -178.7(7) . . . .
C21 C22 C23 C24 -1.0(12) . . . .
C22 C23 C24 C25 -0.1(12) . . . .
C22 C23 C24 C27 175.9(7) . . . .
C23 C24 C25 C26 0.8(11) . . . .
C27 C24 C25 C26 -175.2(7) . . . .
C24 C25 C26 C21 -0.3(12) . . . .
C22 C21 C26 C25 -0.9(11) . . . .
C9 C21 C26 C25 179.4(7) . . . .
C23 C24 C27 C28 -66.6(10) . . . .
C25 C24 C27 C28 109.3(9) . . . .
C24 C27 C28 C29 -169.0(7) . . . .
C27 C28 C29 C30 -176.0(7) . . . .
C42 N2 C30 C29 85.4(9) . . . .
C31 N2 C30 C29 -88.7(9) . . . .
C28 C29 C30 N2 -162.5(7) . . . .
C42 N2 C31 C32 -179.1(8) . . . .
C30 N2 C31 C32 -4.3(13) . . . .
C42 N2 C31 C36 0.7(8) . . . .
C30 N2 C31 C36 175.6(7) . . . .
N2 C31 C32 C33 -178.2(8) . . . .
C36 C31 C32 C33 2.0(12) . . . .
C31 C32 C33 C34 -3.4(14) . . . .
C32 C33 C34 C35 3.6(13) . . . .
C32 C33 C34 C43 -175.9(8) . . . .
C33 C34 C35 C36 -2.4(11) . . . .
C43 C34 C35 C36 177.1(7) . . . .
C32 C31 C36 C35 -1.0(11) . . . .
N2 C31 C36 C35 179.1(7) . . . .
C32 C31 C36 C37 178.9(7) . . . .
N2 C31 C36 C37 -1.0(8) . . . .
C34 C35 C36 C31 1.2(11) . . . .
C34 C35 C36 C37 -178.6(8) . . . .
C31 C36 C37 C38 -177.7(8) . . . .
C35 C36 C37 C38 2.2(15) . . . .
C31 C36 C37 C42 0.9(8) . . . .
C35 C36 C37 C42 -179.3(8) . . . .
C42 C37 C38 C39 0.2(11) . . . .
C36 C37 C38 C39 178.6(8) . . . .
C37 C38 C39 C40 1.6(12) . . . .
C37 C38 C39 C47 -176.5(8) . . . .
C38 C39 C40 C41 -2.6(12) . . . .
C47 C39 C40 C41 175.6(8) . . . .
C39 C40 C41 C42 1.6(12) . . . .
C40 C41 C42 N2 -179.2(7) . . . .
C40 C41 C42 C37 0.4(11) . . . .
C31 N2 C42 C41 179.5(8) . . . .
C30 N2 C42 C41 4.5(12) . . . .
C31 N2 C42 C37 -0.2(8) . . . .
C30 N2 C42 C37 -175.2(7) . . . .
C38 C37 C42 C41 -1.3(11) . . . .
C36 C37 C42 C41 179.9(7) . . . .
C38 C37 C42 N2 178.4(6) . . . .
C36 C37 C42 N2 -0.4(8) . . . .
C35 C34 C43 C45 0.2(11) . . . .
C33 C34 C43 C45 179.7(8) . . . .
C35 C34 C43 C44 -123.2(9) . . . .
C33 C34 C43 C44 56.3(10) . . . .
C35 C34 C43 C46 119.0(8) . . . .
C33 C34 C43 C46 -61.5(10) . . . .
C38 C39 C47 C48 112.5(9) . . . .
C40 C39 C47 C48 -65.5(11) . . . .
C38 C39 C47 C49 -7.2(15) . . . .
C40 C39 C47 C49 174.7(11) . . . .
C38 C39 C47 C50 -128.9(9) . . . .
C40 C39 C47 C50 53.1(11) . . . .
